data_2230012
loop_
_publ_author_name
'Affan, Md. Abu'
'Salam, Md. Abdus'
'Ahmad, Fasihuddin B.'
'Ng, Seik Weng'
'Tiekink, Edward R. T.'

_publ_section_title
;
 (2<i>E</i>)-2-[2-(Cyclohexylcarbamothioyl)hydrazinylidene]propanoic
 acid
;
_journal_coeditor_code HB5851
_journal_issue 5
_journal_name_full 'Acta Crystallographica Section E'
_journal_page_first o1193
_journal_paper_doi 10.1107/S1600536811014449
_journal_volume 67
_journal_year 2011
_chemical_formula_iupac 'C10 H17 N3 O2 S'
_chemical_formula_moiety 'C10 H17 N3 O2 S'
_chemical_formula_sum 'C10 H17 N3 O2 S'
_chemical_formula_weight 243.33
_chemical_name_systematic
;
(2<i>E</i>)-2-[2-(Cyclohexylcarbamothioyl)hydrazinylidene]propanoic acid
;
_space_group_IT_number 14
_symmetry_cell_setting monoclinic
_symmetry_space_group_name_Hall '-P 2yn'
_symmetry_space_group_name_H-M 'P 1 21/n 1'
_atom_sites_solution_hydrogens geom
_atom_sites_solution_primary direct
_atom_sites_solution_secondary difmap
_audit_creation_method SHELXL-97
_cell_angle_alpha 90.00
_cell_angle_beta 90.051(3)
_cell_angle_gamma 90.00
_cell_formula_units_Z 4
_cell_length_a 8.9204(2)
_cell_length_b 6.0350(2)
_cell_length_c 22.4750(6)
_cell_measurement_reflns_used 3312
_cell_measurement_temperature 100(2)
_cell_measurement_theta_max 29.1
_cell_measurement_theta_min 2.3
_cell_volume 1209.93(6)
_computing_cell_refinement 'CrysAlis PRO (Agilent, 2010)'
_computing_data_collection 'CrysAlis PRO (Agilent, 2010)'
_computing_data_reduction 'CrysAlis PRO (Agilent, 2010)'
_computing_molecular_graphics 'ORTEP-3 (Farrugia, 1997) and DIAMOND (Brandenburg, 2006)'
_computing_publication_material 'publCIF (Westrip, 2010)'
_computing_structure_refinement 'SHELXL97 (Sheldrick, 2008)'
_computing_structure_solution 'SHELXS97 (Sheldrick, 2008)'
_diffrn_ambient_temperature 100(2)
_diffrn_detector_area_resol_mean 10.4041
_diffrn_measured_fraction_theta_full 0.984
_diffrn_measured_fraction_theta_max 0.984
_diffrn_measurement_device_type
;
Agilent Supernova Dual diffractometer with an Atlas detector
;
_diffrn_measurement_method \w
_diffrn_radiation_monochromator Mirror
_diffrn_radiation_source 'SuperNova (Mo) X-ray Source'
_diffrn_radiation_type MoK\a
_diffrn_radiation_wavelength 0.71073
_diffrn_reflns_av_R_equivalents 0.0358
_diffrn_reflns_av_sigmaI/netI 0.0464
_diffrn_reflns_limit_h_max 11
_diffrn_reflns_limit_h_min -11
_diffrn_reflns_limit_k_max 7
_diffrn_reflns_limit_k_min -6
_diffrn_reflns_limit_l_max 29
_diffrn_reflns_limit_l_min -29
_diffrn_reflns_number 7394
_diffrn_reflns_theta_full 27.50
_diffrn_reflns_theta_max 27.50
_diffrn_reflns_theta_min 2.46
_diffrn_standards_decay_% 0
_diffrn_standards_interval_count 0
_diffrn_standards_interval_time 0
_diffrn_standards_number 0
_exptl_absorpt_coefficient_mu 0.258
_exptl_absorpt_correction_T_max 1.000
_exptl_absorpt_correction_T_min 0.687
_exptl_absorpt_correction_type multi-scan
_exptl_absorpt_process_details '(CrysAlis PRO; Agilent, 2010)'
_exptl_crystal_colour colourless
_exptl_crystal_density_diffrn 1.336
_exptl_crystal_density_method 'not measured'
_exptl_crystal_description prism
_exptl_crystal_F_000 520
_exptl_crystal_size_max 0.30
_exptl_crystal_size_mid 0.20
_exptl_crystal_size_min 0.10
_refine_diff_density_max 0.357
_refine_diff_density_min -0.324
_refine_ls_extinction_method none
_refine_ls_goodness_of_fit_ref 0.975
_refine_ls_hydrogen_treatment mixed
_refine_ls_matrix_type full
_refine_ls_number_parameters 158
_refine_ls_number_reflns 2723
_refine_ls_number_restraints 3
_refine_ls_restrained_S_all 0.975
_refine_ls_R_factor_all 0.0525
_refine_ls_R_factor_gt 0.0408
_refine_ls_shift/su_max 0.001
_refine_ls_shift/su_mean 0.000
_refine_ls_structure_factor_coef Fsqd
_refine_ls_weighting_details 'calc w=1/[\s^2^(Fo^2^)+(0.1000P)^2^+0.0000P] where P=(Fo^2^+2Fc^2^)/3'
_refine_ls_weighting_scheme calc
_refine_ls_wR_factor_gt 0.1209
_refine_ls_wR_factor_ref 0.1434
_reflns_number_gt 2251
_reflns_number_total 2723
_reflns_threshold_expression I>2\s(I)
_cod_data_source_file hb5851.cif
_cod_data_source_block I
_cod_original_sg_symbol_H-M 'P 21/n'
_cod_database_code 2230012
_cod_database_fobs_code 2230012

loop_
_symmetry_equiv_pos_as_xyz
'x, y, z'
'-x+1/2, y+1/2, -z+1/2'
'-x, -y, -z'
'x-1/2, -y-1/2, z-1/2'

loop_
_atom_site_type_symbol
_atom_site_label
_atom_site_fract_x
_atom_site_fract_y
_atom_site_fract_z
_atom_site_U_iso_or_equiv
_atom_site_adp_type
_atom_site_calc_flag
_atom_site_refinement_flags
_atom_site_occupancy
_atom_site_disorder_assembly
_atom_site_disorder_group
S S1 1.07001(5) 1.46426(7) 0.59008(2) 0.01940(18) Uani d . 1 . .
O O1 0.65476(14) 0.6300(2) 0.54143(6) 0.0209(3) Uani d D 1 . .
O O2 0.53180(13) 0.7099(2) 0.45694(6) 0.0196(3) Uani d . 1 . .
N N1 0.80028(16) 1.0010(2) 0.53480(7) 0.0156(3) Uani d . 1 . .
N N2 0.88614(16) 1.1878(2) 0.53543(7) 0.0170(3) Uani d D 1 . .
N N3 0.94326(16) 1.0938(3) 0.63114(7) 0.0169(3) Uani d D 1 . .
C C1 0.62814(18) 0.7522(3) 0.49413(8) 0.0164(4) Uani d . 1 . .
C C2 0.72145(19) 0.9564(3) 0.48899(8) 0.0162(4) Uani d . 1 . .
C C3 0.7098(2) 1.0904(3) 0.43363(8) 0.0211(4) Uani d . 1 . .
H H3A 0.6904 1.2455 0.4440 0.032 Uiso calc R 1 . .
H H3B 0.6273 1.0339 0.4091 0.032 Uiso calc R 1 . .
H H3C 0.8039 1.0800 0.4113 0.032 Uiso calc R 1 . .
C C4 0.96146(18) 1.2376(3) 0.58689(8) 0.0156(4) Uani d . 1 . .
C C5 1.00682(18) 1.1176(3) 0.69060(7) 0.0157(4) Uani d . 1 . .
H H5 1.1055 1.1951 0.6871 0.019 Uiso calc R 1 . .
C C6 1.0336(2) 0.8900(3) 0.71759(9) 0.0210(4) Uani d . 1 . .
H H6A 1.1037 0.8054 0.6921 0.025 Uiso calc R 1 . .
H H6B 0.9377 0.8076 0.7194 0.025 Uiso calc R 1 . .
C C7 1.0991(2) 0.9113(3) 0.78024(8) 0.0221(4) Uani d . 1 . .
H H7A 1.1116 0.7618 0.7977 0.026 Uiso calc R 1 . .
H H7B 1.1994 0.9811 0.7779 0.026 Uiso calc R 1 . .
C C8 0.9984(2) 1.0501(3) 0.82063(9) 0.0235(4) Uani d . 1 . .
H H8A 0.9019 0.9725 0.8267 0.028 Uiso calc R 1 . .
H H8B 1.0471 1.0689 0.8599 0.028 Uiso calc R 1 . .
C C9 0.9696(2) 1.2771(3) 0.79289(9) 0.0250(4) Uani d . 1 . .
H H9A 0.8988 1.3610 0.8182 0.030 Uiso calc R 1 . .
H H9B 1.0648 1.3611 0.7912 0.030 Uiso calc R 1 . .
C C10 0.9048(2) 1.2561(3) 0.73033(8) 0.0212(4) Uani d . 1 . .
H H10A 0.8046 1.1858 0.7325 0.025 Uiso calc R 1 . .
H H10B 0.8924 1.4055 0.7128 0.025 Uiso calc R 1 . .
H H1 0.602(2) 0.514(3) 0.5431(12) 0.040(7) Uiso d D 1 . .
H H2 0.892(2) 1.275(3) 0.5035(6) 0.026(6) Uiso d D 1 . .
H H3 0.888(2) 0.976(2) 0.6260(11) 0.029(6) Uiso d D 1 . .

loop_
_atom_site_aniso_label
_atom_site_aniso_U_11
_atom_site_aniso_U_22
_atom_site_aniso_U_33
_atom_site_aniso_U_12
_atom_site_aniso_U_13
_atom_site_aniso_U_23
S1 0.0251(3) 0.0177(3) 0.0154(3) -0.00825(16) -0.0030(2) 0.00088(18)
O1 0.0233(6) 0.0208(7) 0.0185(7) -0.0089(5) -0.0048(5) 0.0055(6)
O2 0.0200(6) 0.0205(7) 0.0182(7) -0.0064(5) -0.0030(5) 0.0018(5)
N1 0.0148(7) 0.0144(7) 0.0178(8) -0.0030(5) 0.0009(6) -0.0010(6)
N2 0.0214(7) 0.0140(7) 0.0157(8) -0.0039(6) -0.0007(6) 0.0036(6)
N3 0.0196(7) 0.0172(7) 0.0140(8) -0.0068(6) -0.0047(6) 0.0006(6)
C1 0.0159(8) 0.0178(9) 0.0155(9) 0.0010(7) 0.0000(7) -0.0017(7)
C2 0.0153(8) 0.0168(9) 0.0166(9) -0.0015(6) 0.0005(7) 0.0006(7)
C3 0.0247(9) 0.0215(9) 0.0169(9) -0.0069(7) -0.0040(7) 0.0022(8)
C4 0.0154(8) 0.0160(8) 0.0155(8) -0.0002(6) 0.0004(7) -0.0008(7)
C5 0.0173(8) 0.0184(9) 0.0112(8) -0.0030(7) -0.0038(6) -0.0006(7)
C6 0.0255(9) 0.0168(9) 0.0208(9) 0.0006(7) 0.0006(8) -0.0003(8)
C7 0.0266(9) 0.0186(9) 0.0210(10) 0.0007(7) -0.0032(8) 0.0036(8)
C8 0.0301(10) 0.0263(10) 0.0141(9) -0.0050(8) -0.0001(8) -0.0016(8)
C9 0.0318(10) 0.0241(10) 0.0191(9) 0.0032(8) -0.0004(8) -0.0057(8)
C10 0.0255(9) 0.0197(9) 0.0185(9) 0.0037(7) -0.0007(8) -0.0011(8)

loop_
_atom_type_symbol
_atom_type_description
_atom_type_scat_dispersion_real
_atom_type_scat_dispersion_imag
_atom_type_scat_source
C C 0.0033 0.0016 'International Tables Vol C Tables 4.2.6.8 and 6.1.1.4'
H H 0.0000 0.0000 'International Tables Vol C Tables 4.2.6.8 and 6.1.1.4'
N N 0.0061 0.0033 'International Tables Vol C Tables 4.2.6.8 and 6.1.1.4'
O O 0.0106 0.0060 'International Tables Vol C Tables 4.2.6.8 and 6.1.1.4'
S S 0.1246 0.1234 'International Tables Vol C Tables 4.2.6.8 and 6.1.1.4'

loop_
_geom_angle_atom_site_label_1
_geom_angle_atom_site_label_2
_geom_angle_atom_site_label_3
_geom_angle_site_symmetry_1
_geom_angle_site_symmetry_3
_geom_angle
_geom_angle_publ_flag
C1 O1 H1 . . 113.7(18) ?
C2 N1 N2 . . 119.52(15) ?
N1 N2 C4 . . 117.71(14) ?
N1 N2 H2 . . 121.1(14) ?
C4 N2 H2 . . 121.2(14) ?
C4 N3 C5 . . 124.97(14) ?
C4 N3 H3 . . 120.2(16) ?
C5 N3 H3 . . 114.8(16) ?
O2 C1 O1 . . 124.08(15) ?
O2 C1 C2 . . 120.71(15) ?
O1 C1 C2 . . 115.18(15) ?
N1 C2 C3 . . 126.77(15) ?
N1 C2 C1 . . 114.80(15) ?
C3 C2 C1 . . 118.38(15) ?
C2 C3 H3A . . 109.5 ?
C2 C3 H3B . . 109.5 ?
H3A C3 H3B . . 109.5 ?
C2 C3 H3C . . 109.5 ?
H3A C3 H3C . . 109.5 ?
H3B C3 H3C . . 109.5 ?
N3 C4 N2 . . 115.34(15) ?
N3 C4 S1 . . 124.83(14) ?
N2 C4 S1 . . 119.82(13) ?
N3 C5 C6 . . 109.71(14) ?
N3 C5 C10 . . 111.03(14) ?
C6 C5 C10 . . 110.79(15) ?
N3 C5 H5 . . 108.4 ?
C6 C5 H5 . . 108.4 ?
C10 C5 H5 . . 108.4 ?
C5 C6 C7 . . 110.56(15) ?
C5 C6 H6A . . 109.5 ?
C7 C6 H6A . . 109.5 ?
C5 C6 H6B . . 109.5 ?
C7 C6 H6B . . 109.5 ?
H6A C6 H6B . . 108.1 ?
C8 C7 C6 . . 111.63(15) ?
C8 C7 H7A . . 109.3 ?
C6 C7 H7A . . 109.3 ?
C8 C7 H7B . . 109.3 ?
C6 C7 H7B . . 109.3 ?
H7A C7 H7B . . 108.0 ?
C9 C8 C7 . . 110.38(16) ?
C9 C8 H8A . . 109.6 ?
C7 C8 H8A . . 109.6 ?
C9 C8 H8B . . 109.6 ?
C7 C8 H8B . . 109.6 ?
H8A C8 H8B . . 108.1 ?
C10 C9 C8 . . 111.43(15) ?
C10 C9 H9A . . 109.3 ?
C8 C9 H9A . . 109.3 ?
C10 C9 H9B . . 109.3 ?
C8 C9 H9B . . 109.3 ?
H9A C9 H9B . . 108.0 ?
C5 C10 C9 . . 111.06(14) ?
C5 C10 H10A . . 109.4 ?
C9 C10 H10A . . 109.4 ?
C5 C10 H10B . . 109.4 ?
C9 C10 H10B . . 109.4 ?
H10A C10 H10B . . 108.0 ?

loop_
_geom_bond_atom_site_label_1
_geom_bond_atom_site_label_2
_geom_bond_site_symmetry_2
_geom_bond_distance
_geom_bond_publ_flag
S1 C4 . 1.6774(18) ?
O1 C1 . 1.315(2) ?
O1 H1 . 0.845(10) ?
O2 C1 . 1.225(2) ?
N1 C2 . 1.275(2) ?
N1 N2 . 1.363(2) ?
N2 C4 . 1.370(2) ?
N2 H2 . 0.892(9) ?
N3 C4 . 1.330(2) ?
N3 C5 . 1.458(2) ?
N3 H3 . 0.870(9) ?
C1 C2 . 1.491(2) ?
C2 C3 . 1.488(3) ?
C3 H3A . 0.9800 ?
C3 H3B . 0.9800 ?
C3 H3C . 0.9800 ?
C5 C6 . 1.520(3) ?
C5 C10 . 1.525(2) ?
C5 H5 . 1.0000 ?
C6 C7 . 1.530(3) ?
C6 H6A . 0.9900 ?
C6 H6B . 0.9900 ?
C7 C8 . 1.528(3) ?
C7 H7A . 0.9900 ?
C7 H7B . 0.9900 ?
C8 C9 . 1.527(3) ?
C8 H8A . 0.9900 ?
C8 H8B . 0.9900 ?
C9 C10 . 1.525(3) ?
C9 H9A . 0.9900 ?
C9 H9B . 0.9900 ?
C10 H10A . 0.9900 ?
C10 H10B . 0.9900 ?

loop_
_geom_hbond_atom_site_label_D
_geom_hbond_atom_site_label_H
_geom_hbond_atom_site_label_A
_geom_hbond_site_symmetry_A
_geom_hbond_distance_DH
_geom_hbond_distance_HA
_geom_hbond_distance_DA
_geom_hbond_angle_DHA
N3 H3 N1 . 0.873(14) 2.20(2) 2.574(2) 105.6(17)
O1 H1 O2 3_666 0.845(10) 1.802(10) 2.6416(17) 172(3)
N2 H2 S1 3_786 0.892(9) 2.648(10) 3.5384(15) 176.2(18)

loop_
_geom_torsion_atom_site_label_1
_geom_torsion_atom_site_label_2
_geom_torsion_atom_site_label_3
_geom_torsion_atom_site_label_4
_geom_torsion_site_symmetry_1
_geom_torsion_site_symmetry_2
_geom_torsion_site_symmetry_3
_geom_torsion_site_symmetry_4
_geom_torsion
_geom_torsion_publ_flag
C2 N1 N2 C4 . . . . 175.80(15) ?
N2 N1 C2 C3 . . . . -0.7(3) ?
N2 N1 C2 C1 . . . . -178.00(14) ?
O2 C1 C2 N1 . . . . 169.21(15) ?
O1 C1 C2 N1 . . . . -8.9(2) ?
O2 C1 C2 C3 . . . . -8.4(2) ?
O1 C1 C2 C3 . . . . 173.52(15) ?
C5 N3 C4 N2 . . . . -177.12(15) ?
C5 N3 C4 S1 . . . . 4.2(2) ?
N1 N2 C4 N3 . . . . 0.7(2) ?
N1 N2 C4 S1 . . . . 179.49(12) ?
C4 N3 C5 C6 . . . . -151.10(16) ?
C4 N3 C5 C10 . . . . 86.1(2) ?
N3 C5 C6 C7 . . . . -179.54(14) ?
C10 C5 C6 C7 . . . . -56.59(19) ?
C5 C6 C7 C8 . . . . 56.5(2) ?
C6 C7 C8 C9 . . . . -55.6(2) ?
C7 C8 C9 C10 . . . . 55.2(2) ?
N3 C5 C10 C9 . . . . 178.84(14) ?
C6 C5 C10 C9 . . . . 56.7(2) ?
C8 C9 C10 C5 . . . . -56.1(2) ?

loop_
_cod_related_entry_id
_cod_related_entry_database
_cod_related_entry_code
1 ChemSpider 30656640
